data_7024749
loop_
_publ_author_name
'Koshevoy, Igor O.'
'Karttunen, Antti J.'
'Lin, Yi-Chih'
'Lin, Chao-Chen'
'Chou, Pi-Tai'
'Tunik, Sergey P.'
'Haukka, Matti'
'Pakkanen, Tapani A.'

_publ_section_title
;
 Synthesis, photophysical and theoretical studies of luminescent
 silver(I)-copper(I) alkynyl-diphosphine complexes.
;
_journal_issue 9
_journal_name_full 'Dalton transactions (Cambridge, England : 2003)'
_journal_page_first 2395
_journal_page_last 2403
_journal_paper_doi 10.1039/b920856a
_journal_volume 39
_journal_year 2010
_chemical_formula_moiety 'C232 H180 Ag8 Cu2 N2 P12, 12(C2 H3 N), 4(F6 P)'
_chemical_formula_sum 'C256 H216 Ag8 Cu2 F24 N14 P16'
_chemical_formula_weight 5429.99
_chemical_name_systematic
;
?
;
_space_group_IT_number 15
_symmetry_cell_setting monoclinic
_symmetry_space_group_name_Hall '-C 2yc'
_symmetry_space_group_name_H-M 'C 1 2/c 1'
_atom_sites_solution_hydrogens geom
_atom_sites_solution_primary direct
_atom_sites_solution_secondary difmap
_audit_creation_method SHELXL-97
_cell_angle_alpha 90.00
_cell_angle_beta 94.60(3)
_cell_angle_gamma 90.00
_cell_formula_units_Z 4
_cell_length_a 40.051(8)
_cell_length_b 17.034(3)
_cell_length_c 35.984(7)
_cell_measurement_reflns_used 7107
_cell_measurement_temperature 100(2)
_cell_measurement_theta_max 27.48
_cell_measurement_theta_min 1.00
_cell_volume 24470(8)
_computing_cell_refinement 'EvalCCD (Duisenberg, 2003)'
_computing_data_collection 'Collect (Bruker AXS BV, 1997-2008)'
_computing_data_reduction 'EvalCCD (Duisenberg, 2003)'
_computing_molecular_graphics 'Diamond v.3.1f (Brandenburg, 2008)'
_computing_publication_material 'SHELXL-97 (Sheldrick, 2008)'
_computing_structure_refinement 'SHELXL-97 (Sheldrick, 2008)'
_computing_structure_solution 'SHELXS-97 (Sheldrick, 2008)'
_diffrn_ambient_temperature 100(2)
_diffrn_detector_area_resol_mean 9
_diffrn_measured_fraction_theta_full 0.963
_diffrn_measured_fraction_theta_max 0.963
_diffrn_measurement_device '95mm CCD camera on \k-goniostat'
_diffrn_measurement_device_type 'Nonius KappaCCD'
_diffrn_measurement_method '\f scans and \w scans with \k offset'
_diffrn_radiation_monochromator 'horizontally mounted graphite crystal'
_diffrn_radiation_type MoK\a
_diffrn_radiation_wavelength 0.71073
_diffrn_reflns_av_R_equivalents 0.0295
_diffrn_reflns_av_sigmaI/netI 0.0475
_diffrn_reflns_limit_h_max 49
_diffrn_reflns_limit_h_min -51
_diffrn_reflns_limit_k_max 21
_diffrn_reflns_limit_k_min -20
_diffrn_reflns_limit_l_max 45
_diffrn_reflns_limit_l_min -40
_diffrn_reflns_number 55385
_diffrn_reflns_theta_full 27.00
_diffrn_reflns_theta_max 27.00
_diffrn_reflns_theta_min 1.70
_exptl_absorpt_coefficient_mu 0.974
_exptl_absorpt_correction_T_max 0.9089
_exptl_absorpt_correction_T_min 0.6273
_exptl_absorpt_correction_type multi-scan
_exptl_absorpt_process_details 'SADABS-2008/1 (Sheldrick, 2008)'
_exptl_crystal_colour colourless
_exptl_crystal_density_diffrn 1.474
_exptl_crystal_density_method 'not measured'
_exptl_crystal_description plate
_exptl_crystal_F_000 10960
_exptl_crystal_size_max 0.53
_exptl_crystal_size_mid 0.15
_exptl_crystal_size_min 0.10
_refine_diff_density_max 3.020
_refine_diff_density_min -2.082
_refine_diff_density_rms 0.163
_refine_ls_extinction_method none
_refine_ls_goodness_of_fit_ref 1.046
_refine_ls_hydrogen_treatment constr
_refine_ls_matrix_type full
_refine_ls_number_parameters 1452
_refine_ls_number_reflns 25718
_refine_ls_number_restraints 205
_refine_ls_restrained_S_all 1.093
_refine_ls_R_factor_all 0.0803
_refine_ls_R_factor_gt 0.0537
_refine_ls_shift/su_max 0.000
_refine_ls_shift/su_mean 0.000
_refine_ls_structure_factor_coef Fsqd
_refine_ls_weighting_details 'calc w=1/[\s^2^(Fo^2^)+(0.0742P)^2^+295.0773P] where P=(Fo^2^+2Fc^2^)/3'
_refine_ls_weighting_scheme calc
_refine_ls_wR_factor_gt 0.1418
_refine_ls_wR_factor_ref 0.1579
_reflns_number_gt 19275
_reflns_number_total 25718
_reflns_threshold_expression >2sigma(I)
_cod_data_source_file b920856a.txt
_cod_data_source_block 1
_cod_original_sg_symbol_H-M 'C 2/c'
_cod_database_code 7024749

loop_
_symmetry_equiv_pos_as_xyz
'x, y, z'
'-x, y, -z+1/2'
'x+1/2, y+1/2, z'
'-x+1/2, y+1/2, -z+1/2'
'-x, -y, -z'
'x, -y, z-1/2'
'-x+1/2, -y+1/2, -z'
'x+1/2, -y+1/2, z-1/2'

loop_
_atom_site_label
_atom_site_type_symbol
_atom_site_fract_x
_atom_site_fract_y
_atom_site_fract_z
_atom_site_U_iso_or_equiv
_atom_site_adp_type
_atom_site_occupancy
_atom_site_symmetry_multiplicity
_atom_site_calc_flag
_atom_site_refinement_flags
_atom_site_disorder_assembly
_atom_site_disorder_group
Ag1 Ag 0.239945(10) 0.08891(2) 0.509768(11) 0.01517(10) Uani 1 1 d . . .
Ag2 Ag 0.312132(10) 0.16474(2) 0.511510(11) 0.01554(10) Uani 1 1 d . . .
Ag3 Ag 0.206689(10) 0.18428(2) 0.441115(10) 0.01458(10) Uani 1 1 d . . .
Ag4 Ag 0.350748(10) 0.30378(2) 0.295616(10) 0.01383(9) Uani 1 1 d . . .
Cu1 Cu 0.233721(16) 0.24218(4) 0.533820(17) 0.01252(13) Uani 1 1 d . . .
P1 P 0.22122(4) -0.02598(8) 0.54167(4) 0.0144(3) Uani 1 1 d . . .
P2 P 0.36593(3) 0.11545(8) 0.49458(4) 0.0157(3) Uani 1 1 d . . .
P3 P 0.18915(3) 0.15524(8) 0.37654(4) 0.0132(3) Uani 1 1 d . . .
P4 P 0.39875(3) 0.28758(8) 0.34232(4) 0.0152(3) Uani 1 1 d . . .
P5 P 0.31446(3) 0.19071(8) 0.27657(4) 0.0141(3) Uani 1 1 d . . .
P6 P 0.17954(3) 0.07005(8) 0.70510(4) 0.0142(3) Uani 1 1 d . . .
N1 N 0.38577(14) 0.3136(3) 0.24386(14) 0.0292(12) Uani 1 1 d . . .
C1 C 0.19480(14) 0.1923(3) 0.50619(14) 0.0159(11) Uani 1 1 d . . .
C2 C 0.16951(14) 0.1572(3) 0.49394(14) 0.0153(11) Uani 1 1 d . . .
C3 C 0.13764(13) 0.1189(3) 0.48711(15) 0.0166(11) Uani 1 1 d . . .
C4 C 0.12821(15) 0.0796(3) 0.45414(17) 0.0227(12) Uani 1 1 d . . .
H4 H 0.1435 0.0754 0.4354 0.027 Uiso 1 1 calc R . .
C5 C 0.09676(16) 0.0464(4) 0.4484(2) 0.0339(15) Uani 1 1 d . . .
H5 H 0.0905 0.0198 0.4257 0.041 Uiso 1 1 calc R . .
C6 C 0.07462(17) 0.0518(4) 0.4753(2) 0.0406(18) Uani 1 1 d . . .
H6 H 0.0530 0.0289 0.4712 0.049 Uiso 1 1 calc R . .
C7 C 0.08352(17) 0.0906(4) 0.5086(2) 0.0376(17) Uani 1 1 d . . .
H7 H 0.0681 0.0939 0.5273 0.045 Uiso 1 1 calc R . .
C8 C 0.11483(16) 0.1241(4) 0.51434(18) 0.0293(14) Uani 1 1 d U . .
H8 H 0.1209 0.1510 0.5370 0.035 Uiso 1 1 calc R . .
C9 C 0.27060(13) 0.1771(3) 0.55704(14) 0.0133(10) Uani 1 1 d . . .
C10 C 0.29142(14) 0.1400(3) 0.57681(14) 0.0149(11) Uani 1 1 d . . .
C11 C 0.31100(14) 0.0917(3) 0.60324(14) 0.0156(11) Uani 1 1 d . . .
C12 C 0.29465(15) 0.0543(3) 0.63151(15) 0.0194(11) Uani 1 1 d . . .
H12 H 0.2718 0.0656 0.6346 0.023 Uiso 1 1 calc R . .
C13 C 0.31196(16) 0.0008(3) 0.65477(16) 0.0249(13) Uani 1 1 d . . .
H13 H 0.3009 -0.0244 0.6739 0.030 Uiso 1 1 calc R . .
C14 C 0.34500(16) -0.0162(4) 0.65046(16) 0.0254(13) Uani 1 1 d . . .
H14 H 0.3565 -0.0543 0.6660 0.030 Uiso 1 1 calc R . .
C15 C 0.36144(15) 0.0226(4) 0.62340(16) 0.0254(13) Uani 1 1 d . . .
H15 H 0.3845 0.0124 0.6210 0.031 Uiso 1 1 calc R . .
C16 C 0.34446(14) 0.0761(3) 0.59980(15) 0.0197(12) Uani 1 1 d . . .
H16 H 0.3559 0.1022 0.5812 0.024 Uiso 1 1 calc R . .
C17 C 0.26616(13) 0.1437(3) 0.45711(14) 0.0138(10) Uani 1 1 d . . .
C18 C 0.27149(14) 0.0751(3) 0.44983(14) 0.0161(11) Uani 1 1 d . . .
C19 C 0.28117(14) -0.0016(3) 0.43780(15) 0.0173(11) Uani 1 1 d . . .
C20 C 0.29024(14) -0.0598(3) 0.46384(16) 0.0198(12) Uani 1 1 d . . .
H20 H 0.2890 -0.0493 0.4896 0.024 Uiso 1 1 calc R . .
C21 C 0.30096(16) -0.1322(3) 0.45271(18) 0.0258(13) Uani 1 1 d . . .
H21 H 0.3071 -0.1714 0.4708 0.031 Uiso 1 1 calc R . .
C22 C 0.30280(16) -0.1479(4) 0.41527(19) 0.0311(15) Uani 1 1 d . . .
H22 H 0.3103 -0.1978 0.4076 0.037 Uiso 1 1 calc R . .
C23 C 0.29386(16) -0.0914(4) 0.38920(17) 0.0301(15) Uani 1 1 d . . .
H23 H 0.2951 -0.1025 0.3635 0.036 Uiso 1 1 calc R . .
C24 C 0.28314(16) -0.0186(4) 0.40009(16) 0.0252(13) Uani 1 1 d . . .
H24 H 0.2771 0.0201 0.3818 0.030 Uiso 1 1 calc R . .
C25 C 0.37142(14) 0.0124(3) 0.48387(15) 0.0191(11) Uani 1 1 d . . .
C26 C 0.37793(16) -0.0139(4) 0.44852(17) 0.0270(13) Uani 1 1 d . . .
H26 H 0.3777 0.0221 0.4283 0.032 Uiso 1 1 calc R . .
C27 C 0.38471(18) -0.0922(4) 0.44282(19) 0.0343(15) Uani 1 1 d . . .
H27 H 0.3892 -0.1095 0.4186 0.041 Uiso 1 1 calc R . .
C28 C 0.38506(17) -0.1456(4) 0.47154(19) 0.0332(15) Uani 1 1 d . . .
H28 H 0.3900 -0.1992 0.4673 0.040 Uiso 1 1 calc R . .
C29 C 0.37815(17) -0.1202(4) 0.50657(19) 0.0317(15) Uani 1 1 d . . .
H29 H 0.3785 -0.1565 0.5266 0.038 Uiso 1 1 calc R . .
C30 C 0.37069(16) -0.0422(4) 0.51251(17) 0.0255(13) Uani 1 1 d . . .
H30 H 0.3650 -0.0257 0.5364 0.031 Uiso 1 1 calc R . .
C31 C 0.40239(14) 0.1390(3) 0.52634(14) 0.0182(11) Uani 1 1 d . . .
C32 C 0.40275(14) 0.2089(4) 0.54469(15) 0.0214(12) Uani 1 1 d . . .
H32 H 0.3832 0.2408 0.5432 0.026 Uiso 1 1 calc R . .
C33 C 0.43150(16) 0.2341(4) 0.56552(17) 0.0297(14) Uani 1 1 d . . .
H33 H 0.4317 0.2836 0.5777 0.036 Uiso 1 1 calc R . .
C34 C 0.45964(17) 0.1874(4) 0.56859(18) 0.0340(16) Uani 1 1 d . . .
H34 H 0.4792 0.2044 0.5830 0.041 Uiso 1 1 calc R . .
C35 C 0.45928(16) 0.1158(5) 0.55063(19) 0.0354(16) Uani 1 1 d . . .
H35 H 0.4785 0.0830 0.5532 0.042 Uiso 1 1 calc R . .
C36 C 0.43111(15) 0.0914(4) 0.52894(17) 0.0261(13) Uani 1 1 d . . .
H36 H 0.4312 0.0429 0.5159 0.031 Uiso 1 1 calc R . .
C37 C 0.15858(14) 0.2223(3) 0.35373(14) 0.0161(11) Uani 1 1 d . . .
C38 C 0.16551(15) 0.2707(3) 0.32437(15) 0.0198(12) Uani 1 1 d . . .
H38 H 0.1873 0.2704 0.3156 0.024 Uiso 1 1 calc R . .
C39 C 0.14111(16) 0.3192(4) 0.30775(17) 0.0261(13) Uani 1 1 d . . .
H39 H 0.1461 0.3522 0.2877 0.031 Uiso 1 1 calc R . .
C40 C 0.10949(17) 0.3200(4) 0.32017(18) 0.0317(15) Uani 1 1 d . . .
H40 H 0.0925 0.3526 0.3084 0.038 Uiso 1 1 calc R . .
C41 C 0.10261(17) 0.2733(5) 0.34976(19) 0.0355(16) Uani 1 1 d . . .
H41 H 0.0809 0.2747 0.3587 0.043 Uiso 1 1 calc R . .
C42 C 0.12675(15) 0.2248(4) 0.36647(17) 0.0267(13) Uani 1 1 d . . .
H42 H 0.1216 0.1927 0.3869 0.032 Uiso 1 1 calc R . .
C43 C 0.17305(14) 0.0579(3) 0.36513(15) 0.0171(11) Uani 1 1 d . . .
C44 C 0.14702(16) 0.0443(4) 0.33795(17) 0.0259(13) Uani 1 1 d . . .
H44 H 0.1356 0.0871 0.3256 0.031 Uiso 1 1 calc R . .
C45 C 0.13780(18) -0.0324(4) 0.32893(19) 0.0323(15) Uani 1 1 d . . .
H45 H 0.1201 -0.0420 0.3103 0.039 Uiso 1 1 calc R . .
C46 C 0.15396(18) -0.0946(4) 0.34668(18) 0.0319(15) Uani 1 1 d . . .
H46 H 0.1473 -0.1468 0.3404 0.038 Uiso 1 1 calc R . .
C47 C 0.17991(17) -0.0816(3) 0.37365(17) 0.0273(14) Uani 1 1 d . . .
H47 H 0.1913 -0.1247 0.3856 0.033 Uiso 1 1 calc R . .
C48 C 0.18921(15) -0.0053(3) 0.38319(16) 0.0207(12) Uani 1 1 d . . .
H48 H 0.2067 0.0038 0.4021 0.025 Uiso 1 1 calc R . .
C49 C 0.22477(13) 0.1623(3) 0.34818(14) 0.0138(10) Uani 1 1 d . . .
C50 C 0.24593(14) 0.2270(3) 0.35281(14) 0.0165(11) Uani 1 1 d . . .
H50 H 0.2421 0.2658 0.3710 0.020 Uiso 1 1 calc R . .
C51 C 0.27256(14) 0.2347(3) 0.33084(14) 0.0166(11) Uani 1 1 d . . .
H51 H 0.2868 0.2793 0.3340 0.020 Uiso 1 1 calc R . .
C52 C 0.27893(13) 0.1789(3) 0.30440(14) 0.0145(10) Uani 1 1 d . . .
C53 C 0.25823(14) 0.1129(3) 0.30048(14) 0.0165(11) Uani 1 1 d . . .
H53 H 0.2627 0.0730 0.2831 0.020 Uiso 1 1 calc R . .
C54 C 0.23122(14) 0.1056(3) 0.32182(14) 0.0160(11) Uani 1 1 d . . .
H54 H 0.2169 0.0614 0.3185 0.019 Uiso 1 1 calc R . .
C55 C 0.29614(14) 0.1977(3) 0.22868(14) 0.0168(11) Uani 1 1 d . . .
C56 C 0.31763(16) 0.2085(3) 0.20041(16) 0.0229(12) Uani 1 1 d . . .
H56 H 0.3412 0.2100 0.2064 0.028 Uiso 1 1 calc R . .
C57 C 0.30489(18) 0.2171(4) 0.16352(16) 0.0283(14) Uani 1 1 d . . .
H57 H 0.3196 0.2225 0.1443 0.034 Uiso 1 1 calc R . .
C58 C 0.27068(17) 0.2179(3) 0.15514(16) 0.0272(14) Uani 1 1 d . . .
H58 H 0.2619 0.2238 0.1300 0.033 Uiso 1 1 calc R . .
C59 C 0.24918(17) 0.2102(3) 0.18280(16) 0.0259(13) Uani 1 1 d . . .
H59 H 0.2257 0.2122 0.1768 0.031 Uiso 1 1 calc R . .
C60 C 0.26184(15) 0.1995(3) 0.21950(15) 0.0195(12) Uani 1 1 d . . .
H60 H 0.2469 0.1934 0.2385 0.023 Uiso 1 1 calc R . .
C61 C 0.33495(14) 0.0951(3) 0.28155(15) 0.0173(11) Uani 1 1 d . . .
C62 C 0.35150(15) 0.0615(4) 0.25278(17) 0.0233(12) Uani 1 1 d . . .
H62 H 0.3497 0.0849 0.2287 0.028 Uiso 1 1 calc R . .
C63 C 0.37053(16) -0.0061(4) 0.25915(19) 0.0289(14) Uani 1 1 d . . .
H63 H 0.3821 -0.0281 0.2396 0.035 Uiso 1 1 calc R . .
C64 C 0.37273(16) -0.0415(4) 0.2938(2) 0.0321(15) Uani 1 1 d . . .
H64 H 0.3856 -0.0879 0.2981 0.038 Uiso 1 1 calc R . .
C65 C 0.35606(17) -0.0090(4) 0.3223(2) 0.0337(15) Uani 1 1 d . . .
H65 H 0.3572 -0.0337 0.3460 0.040 Uiso 1 1 calc R . .
C66 C 0.33767(16) 0.0593(4) 0.31638(17) 0.0257(13) Uani 1 1 d . . .
H66 H 0.3268 0.0818 0.3363 0.031 Uiso 1 1 calc R . .
C67 C 0.41017(16) 0.2936(4) 0.23305(17) 0.0308(15) Uani 1 1 d . . .
C68 C 0.44138(18) 0.2660(6) 0.2194(2) 0.049(2) Uani 1 1 d . . .
H68A H 0.4592 0.2679 0.2397 0.074 Uiso 1 1 calc R . .
H68B H 0.4474 0.2997 0.1989 0.074 Uiso 1 1 calc R . .
H68C H 0.4385 0.2119 0.2105 0.074 Uiso 1 1 calc R . .
C69 C 0.43199(14) 0.2269(3) 0.32632(15) 0.0187(11) Uani 1 1 d . . .
C70 C 0.46561(14) 0.2361(4) 0.33804(17) 0.0244(13) Uani 1 1 d . . .
H70 H 0.4724 0.2766 0.3551 0.029 Uiso 1 1 calc R . .
C71 C 0.48937(15) 0.1858(4) 0.32473(18) 0.0302(15) Uani 1 1 d . . .
H71 H 0.5124 0.1926 0.3326 0.036 Uiso 1 1 calc R . .
C72 C 0.47968(17) 0.1267(4) 0.30046(19) 0.0354(16) Uani 1 1 d . . .
H72 H 0.4961 0.0926 0.2916 0.042 Uiso 1 1 calc R . .
C73 C 0.44616(17) 0.1159(4) 0.28865(19) 0.0358(16) Uani 1 1 d . . .
H73 H 0.4395 0.0748 0.2718 0.043 Uiso 1 1 calc R . .
C74 C 0.42248(16) 0.1665(4) 0.30185(17) 0.0272(13) Uani 1 1 d . . .
H74 H 0.3995 0.1595 0.2940 0.033 Uiso 1 1 calc R . .
C75 C 0.41767(14) 0.3805(3) 0.35725(15) 0.0203(12) Uani 1 1 d . . .
C76 C 0.44006(15) 0.4181(3) 0.33539(16) 0.0229(12) Uani 1 1 d . . .
H76 H 0.4473 0.3924 0.3140 0.027 Uiso 1 1 calc R . .
C77 C 0.45162(16) 0.4921(4) 0.34463(18) 0.0299(14) Uani 1 1 d . . .
H77 H 0.4667 0.5174 0.3294 0.036 Uiso 1 1 calc R . .
C78 C 0.44156(18) 0.5299(4) 0.3758(2) 0.0379(17) Uani 1 1 d . . .
H78 H 0.4503 0.5802 0.3826 0.045 Uiso 1 1 calc R . .
C79 C 0.4186(2) 0.4938(5) 0.3969(2) 0.0425(18) Uani 1 1 d . . .
H79 H 0.4108 0.5204 0.4178 0.051 Uiso 1 1 calc R . .
C80 C 0.40710(17) 0.4191(4) 0.38793(17) 0.0300(14) Uani 1 1 d . . .
H80 H 0.3918 0.3942 0.4030 0.036 Uiso 1 1 calc R . .
C81 C 0.38960(14) 0.2406(3) 0.38587(14) 0.0174(11) Uani 1 1 d . . .
C82 C 0.35780(13) 0.2131(3) 0.39065(15) 0.0167(11) Uani 1 1 d . . .
H82 H 0.3406 0.2193 0.3712 0.020 Uiso 1 1 calc R . .
C83 C 0.35071(14) 0.1765(3) 0.42344(15) 0.0178(11) Uani 1 1 d . . .
H83 H 0.3287 0.1584 0.4265 0.021 Uiso 1 1 calc R . .
C84 C 0.37586(14) 0.1663(3) 0.45197(15) 0.0173(11) Uani 1 1 d . . .
C85 C 0.40756(15) 0.1939(4) 0.44748(16) 0.0246(13) Uani 1 1 d . . .
H85 H 0.4248 0.1874 0.4670 0.030 Uiso 1 1 calc R . .
C86 C 0.41470(15) 0.2312(4) 0.41482(16) 0.0256(13) Uani 1 1 d . . .
H86 H 0.4367 0.2502 0.4121 0.031 Uiso 1 1 calc R . .
C87 C 0.18298(15) -0.0710(3) 0.52121(15) 0.0186(11) Uani 1 1 d . . .
C88 C 0.17807(15) -0.0775(3) 0.48291(16) 0.0230(12) Uani 1 1 d . . .
H88 H 0.1944 -0.0575 0.4677 0.028 Uiso 1 1 calc R . .
C89 C 0.14957(17) -0.1128(4) 0.46658(18) 0.0298(14) Uani 1 1 d . . .
H89 H 0.1463 -0.1168 0.4402 0.036 Uiso 1 1 calc R . .
C90 C 0.12580(17) -0.1423(4) 0.48837(19) 0.0325(15) Uani 1 1 d . . .
H90 H 0.1064 -0.1674 0.4770 0.039 Uiso 1 1 calc R . .
C91 C 0.13000(17) -0.1355(4) 0.5264(2) 0.0372(16) Uani 1 1 d . . .
H91 H 0.1133 -0.1548 0.5414 0.045 Uiso 1 1 calc R . .
C92 C 0.15874(17) -0.1002(4) 0.54294(18) 0.0301(14) Uani 1 1 d . . .
H92 H 0.1618 -0.0960 0.5693 0.036 Uiso 1 1 calc R . .
C93 C 0.25088(14) -0.1058(3) 0.54878(14) 0.0152(11) Uani 1 1 d . . .
C94 C 0.28401(15) -0.0859(3) 0.56081(15) 0.0194(11) Uani 1 1 d . . .
H94 H 0.2899 -0.0324 0.5650 0.023 Uiso 1 1 calc R . .
C95 C 0.30815(15) -0.1436(3) 0.56655(15) 0.0200(12) Uani 1 1 d . . .
H95 H 0.3304 -0.1300 0.5753 0.024 Uiso 1 1 calc R . .
C96 C 0.29964(15) -0.2215(3) 0.55945(15) 0.0205(12) Uani 1 1 d . . .
H96 H 0.3162 -0.2612 0.5628 0.025 Uiso 1 1 calc R . .
C97 C 0.26728(15) -0.2411(3) 0.54760(16) 0.0229(12) Uani 1 1 d . . .
H97 H 0.2617 -0.2946 0.5430 0.027 Uiso 1 1 calc R . .
C98 C 0.24269(15) -0.1841(3) 0.54226(15) 0.0195(11) Uani 1 1 d . . .
H98 H 0.2204 -0.1985 0.5342 0.023 Uiso 1 1 calc R . .
C99 C 0.21066(14) -0.0014(3) 0.58880(14) 0.0156(11) Uani 1 1 d . . .
C100 C 0.19355(14) 0.0683(3) 0.59395(15) 0.0167(11) Uani 1 1 d . . .
H100 H 0.1884 0.1025 0.5734 0.020 Uiso 1 1 calc R . .
C101 C 0.18401(14) 0.0882(3) 0.62867(14) 0.0165(11) Uani 1 1 d . . .
H101 H 0.1721 0.1358 0.6318 0.020 Uiso 1 1 calc R . .
C102 C 0.19164(14) 0.0392(3) 0.65942(14) 0.0158(11) Uani 1 1 d . . .
C103 C 0.20904(16) -0.0300(3) 0.65392(15) 0.0223(12) Uani 1 1 d . . .
H103 H 0.2148 -0.0636 0.6745 0.027 Uiso 1 1 calc R . .
C104 C 0.21811(15) -0.0504(3) 0.61901(15) 0.0212(12) Uani 1 1 d . . .
H104 H 0.2295 -0.0985 0.6157 0.025 Uiso 1 1 calc R . .
C105 C 0.21882(14) 0.0752(3) 0.73403(15) 0.0163(11) Uani 1 1 d . . .
C106 C 0.24981(15) 0.0786(4) 0.72000(16) 0.0227(12) Uani 1 1 d . . .
H106 H 0.2516 0.0726 0.6940 0.027 Uiso 1 1 calc R . .
C107 C 0.27860(16) 0.0908(4) 0.74382(17) 0.0275(14) Uani 1 1 d . . .
H107 H 0.2999 0.0924 0.7339 0.033 Uiso 1 1 calc R . .
C108 C 0.27637(16) 0.1005(3) 0.78117(17) 0.0238(13) Uani 1 1 d . . .
H108 H 0.2960 0.1094 0.7972 0.029 Uiso 1 1 calc R . .
C109 C 0.24538(15) 0.0973(3) 0.79575(15) 0.0221(12) Uani 1 1 d . . .
H109 H 0.2438 0.1032 0.8218 0.027 Uiso 1 1 calc R . .
C110 C 0.21672(15) 0.0856(3) 0.77228(15) 0.0183(11) Uani 1 1 d . . .
H110 H 0.1955 0.0846 0.7823 0.022 Uiso 1 1 calc R . .
C111 C 0.15857(14) -0.0155(3) 0.72247(14) 0.0181(11) Uani 1 1 d . . .
C112 C 0.12391(16) -0.0127(4) 0.72304(17) 0.0292(14) Uani 1 1 d . . .
H112 H 0.1120 0.0336 0.7156 0.035 Uiso 1 1 calc R . .
C113 C 0.10673(18) -0.0781(4) 0.7346(2) 0.0391(17) Uani 1 1 d . . .
H113 H 0.0831 -0.0761 0.7351 0.047 Uiso 1 1 calc R . .
C114 C 0.12382(19) -0.1460(4) 0.7455(2) 0.0383(17) Uani 1 1 d . . .
H114 H 0.1119 -0.1910 0.7527 0.046 Uiso 1 1 calc R . .
C115 C 0.15841(18) -0.1478(4) 0.74577(17) 0.0308(15) Uani 1 1 d . . .
H115 H 0.1703 -0.1940 0.7536 0.037 Uiso 1 1 calc R . .
C116 C 0.17583(15) -0.0829(3) 0.73474(15) 0.0221(12) Uani 1 1 d . . .
H116 H 0.1996 -0.0842 0.7355 0.027 Uiso 1 1 calc R . .
P7 P 0.40427(5) 0.77552(13) 0.61520(5) 0.0392(5) Uani 1 1 d . . .
F1 F 0.36868(12) 0.7440(3) 0.59936(14) 0.0574(13) Uani 1 1 d . . .
F2 F 0.39453(13) 0.8601(3) 0.59811(14) 0.0546(12) Uani 1 1 d . . .
F3 F 0.41897(13) 0.7514(3) 0.57630(13) 0.0573(13) Uani 1 1 d . . .
F4 F 0.43930(14) 0.8070(4) 0.63031(17) 0.085(2) Uani 1 1 d . . .
F5 F 0.41329(13) 0.6928(4) 0.63254(18) 0.0810(19) Uani 1 1 d . . .
F6 F 0.38861(15) 0.7976(4) 0.65283(14) 0.0770(18) Uani 1 1 d . . .
P8 P 0.5000 0.4560(2) 0.2500 0.0951(18) Uani 1 2 d SD . .
F7 F 0.50007(14) 0.3943(4) 0.28026(16) 0.111(3) Uani 1 1 d DU . .
F8 F 0.5007(2) 0.5192(6) 0.2802(2) 0.267(6) Uani 1 1 d DU . .
F9 F 0.5383(2) 0.4574(5) 0.2505(2) 0.173(4) Uani 1 1 d DU . .
N2 N 0.3364(2) 0.7754(5) 0.3385(2) 0.072(2) Uani 1 1 d . . .
P9 P 0.0341(2) 0.3304(4) 0.1622(3) 0.132(4) Uani 0.50 1 d PD . .
F10 F 0.0330(4) 0.2463(8) 0.1456(4) 0.152(3) Uani 0.50 1 d PD . .
F11 F -0.0061(4) 0.3233(8) 0.1682(5) 0.152(3) Uani 0.50 1 d PD . .
F12 F 0.0253(4) 0.3700(8) 0.1214(4) 0.152(3) Uani 0.50 1 d PD . .
F13 F 0.0353(4) 0.4148(8) 0.1804(4) 0.152(3) Uani 0.50 1 d PD . .
F14 F 0.0738(4) 0.3369(8) 0.1553(4) 0.152(3) Uani 0.50 1 d PD . .
F15 F 0.0442(4) 0.2930(8) 0.2033(4) 0.152(3) Uani 0.50 1 d PD . .
C117 C 0.3576(2) 0.7336(6) 0.3469(2) 0.058(3) Uani 1 1 d . . .
C118 C 0.3814(4) 0.6765(12) 0.3567(4) 0.171(10) Uani 1 1 d . . .
H11A H 0.3706 0.6249 0.3567 0.257 Uiso 1 1 calc R . .
H11B H 0.3920 0.6876 0.3817 0.257 Uiso 1 1 calc R . .
H11C H 0.3985 0.6766 0.3387 0.257 Uiso 1 1 calc R . .
N3 N 0.4410(3) 0.7117(6) 0.4366(4) 0.112(4) Uani 1 1 d . . .
C119 C 0.4644(2) 0.6821(6) 0.4488(3) 0.063(3) Uani 1 1 d . . .
C120 C 0.4931(4) 0.6444(11) 0.4638(6) 0.176(10) Uani 1 1 d . . .
H12A H 0.5016 0.6712 0.4868 0.264 Uiso 1 1 calc R . .
H12B H 0.5102 0.6458 0.4458 0.264 Uiso 1 1 calc R . .
H12C H 0.4878 0.5898 0.4694 0.264 Uiso 1 1 calc R . .
N4 N 0.4349(2) 0.0244(7) 0.1984(2) 0.083(3) Uani 1 1 d . . .
C121 C 0.4448(2) 0.0168(6) 0.1704(3) 0.058(2) Uani 1 1 d . . .
C122 C 0.4579(2) 0.0055(6) 0.1340(3) 0.065(3) Uani 1 1 d . . .
H12D H 0.4527 -0.0478 0.1251 0.098 Uiso 1 1 calc R . .
H12E H 0.4822 0.0130 0.1363 0.098 Uiso 1 1 calc R . .
H12F H 0.4476 0.0437 0.1163 0.098 Uiso 1 1 calc R . .
N5 N 0.5347(3) 0.6082(8) 0.3753(4) 0.119(4) Uani 1 1 d DU . .
C123 C 0.5388(5) 0.6334(11) 0.3422(4) 0.144(6) Uani 1 1 d DU . .
C124 C 0.5350(9) 0.6661(14) 0.3030(4) 0.35(3) Uani 1 1 d D . .
H12G H 0.5343 0.6228 0.2850 0.527 Uiso 1 1 calc R . .
H12H H 0.5542 0.7002 0.2990 0.527 Uiso 1 1 calc R . .
H12I H 0.5143 0.6966 0.2995 0.527 Uiso 1 1 calc R . .
C125 C 0.4717(5) 0.5858(12) 0.6122(5) 0.171(4) Uani 1 1 d DU . .
H12J H 0.4818 0.6032 0.6365 0.256 Uiso 1 1 calc R . .
H12K H 0.4707 0.5283 0.6117 0.256 Uiso 1 1 calc R . .
H12L H 0.4490 0.6072 0.6081 0.256 Uiso 1 1 calc R . .
C126 C 0.4918(4) 0.6133(11) 0.5830(5) 0.171(4) Uani 1 1 d DU . .
N6 N 0.5099 0.6472 0.5681 0.171(4) Uani 1 1 d DU . .
N7 N 0.0308 0.5183 0.0522 0.056(3) Uani 0.504(10) 1 d PU A 1
C127 C 0.0415 0.5308 0.0834 0.056(3) Uani 0.504(10) 1 d PU A 1
C128 C 0.0619 0.5341 0.1193 0.056(3) Uani 0.504(10) 1 d PU A 1
H12M H 0.0615 0.4827 0.1315 0.084 Uiso 0.504(10) 1 calc PR A 1
H12N H 0.0526 0.5737 0.1353 0.084 Uiso 0.504(10) 1 calc PR A 1
H12O H 0.0850 0.5479 0.1149 0.084 Uiso 0.504(10) 1 calc PR A 1
N8 N 0.0087 0.5533 0.0716 0.101(8) Uani 0.496(10) 1 d PD A 2
C129 C 0.0030 0.6087 0.0564 0.1641(6) Uani 0.496(10) 1 d PDU A 2
C130 C -0.0061 0.6796 0.0331 0.164 Uani 0.50 1 d PDU A 2
H13A H -0.0275 0.6704 0.0186 0.246 Uiso 0.496(10) 1 calc PR A 2
H13B H 0.0114 0.6893 0.0161 0.246 Uiso 0.496(10) 1 calc PR A 2
H13C H -0.0081 0.7253 0.0493 0.246 Uiso 0.496(10) 1 calc PR A 2

loop_
_atom_site_aniso_label
_atom_site_aniso_U_11
_atom_site_aniso_U_22
_atom_site_aniso_U_33
_atom_site_aniso_U_23
_atom_site_aniso_U_13
_atom_site_aniso_U_12
Ag1 0.0215(2) 0.01241(19) 0.01191(19) 0.00113(14) 0.00299(15) 0.00011(15)
Ag2 0.0153(2) 0.0182(2) 0.01340(19) 0.00229(15) 0.00310(15) 0.00301(16)
Ag3 0.0167(2) 0.01701(19) 0.00999(18) -0.00181(14) 0.00071(14) -0.00100(15)
Ag4 0.0146(2) 0.01646(19) 0.01069(18) -0.00009(14) 0.00246(14) 0.00123(15)
Cu1 0.0150(3) 0.0135(3) 0.0093(3) 0.0007(2) 0.0020(2) 0.0008(2)
P1 0.0224(7) 0.0119(6) 0.0095(6) -0.0007(5) 0.0047(5) -0.0002(5)
P2 0.0163(7) 0.0200(7) 0.0109(6) 0.0038(5) 0.0028(5) 0.0037(5)
P3 0.0155(7) 0.0149(6) 0.0094(6) -0.0020(5) 0.0021(5) -0.0008(5)
P4 0.0138(7) 0.0215(7) 0.0105(6) 0.0032(5) 0.0023(5) 0.0004(5)
P5 0.0169(7) 0.0151(6) 0.0108(6) -0.0025(5) 0.0044(5) -0.0009(5)
P6 0.0173(7) 0.0167(7) 0.0091(6) 0.0007(5) 0.0036(5) 0.0027(5)
N1 0.028(3) 0.042(3) 0.018(3) 0.003(2) 0.007(2) 0.001(2)
C1 0.025(3) 0.014(2) 0.009(2) 0.001(2) 0.007(2) 0.005(2)
C2 0.020(3) 0.016(3) 0.010(2) 0.001(2) 0.003(2) 0.004(2)
C3 0.014(3) 0.017(3) 0.019(3) 0.005(2) 0.002(2) 0.000(2)
C4 0.018(3) 0.024(3) 0.026(3) -0.004(2) 0.001(2) -0.003(2)
C5 0.025(4) 0.035(4) 0.040(4) -0.007(3) -0.005(3) -0.008(3)
C6 0.020(4) 0.044(4) 0.057(5) 0.003(4) 0.000(3) -0.015(3)
C7 0.021(3) 0.050(4) 0.043(4) 0.007(3) 0.011(3) -0.004(3)
C8 0.024(3) 0.037(3) 0.027(3) -0.001(2) 0.004(2) -0.001(2)
C9 0.017(3) 0.015(2) 0.009(2) -0.0016(19) 0.0042(19) -0.001(2)
C10 0.020(3) 0.014(2) 0.011(2) -0.004(2) 0.007(2) -0.003(2)
C11 0.022(3) 0.014(2) 0.010(2) 0.000(2) -0.001(2) 0.002(2)
C12 0.024(3) 0.021(3) 0.013(3) -0.002(2) 0.002(2) -0.001(2)
C13 0.038(4) 0.024(3) 0.014(3) 0.004(2) 0.003(2) 0.003(3)
C14 0.036(4) 0.026(3) 0.014(3) 0.006(2) -0.001(2) 0.011(3)
C15 0.020(3) 0.036(3) 0.020(3) 0.004(3) 0.002(2) 0.006(3)
C16 0.023(3) 0.024(3) 0.012(3) 0.006(2) 0.003(2) 0.000(2)
C17 0.015(3) 0.017(3) 0.009(2) 0.0017(19) 0.0001(19) 0.000(2)
C18 0.018(3) 0.020(3) 0.011(2) 0.005(2) 0.002(2) 0.000(2)
C19 0.017(3) 0.019(3) 0.016(3) -0.003(2) 0.004(2) -0.001(2)
C20 0.024(3) 0.020(3) 0.016(3) 0.000(2) 0.007(2) -0.002(2)
C21 0.029(3) 0.016(3) 0.034(3) 0.001(2) 0.006(3) 0.000(2)
C22 0.029(4) 0.025(3) 0.039(4) -0.015(3) 0.002(3) 0.003(3)
C23 0.032(4) 0.042(4) 0.016(3) -0.014(3) -0.001(2) 0.011(3)
C24 0.029(3) 0.030(3) 0.017(3) -0.002(2) -0.002(2) 0.008(3)
C25 0.017(3) 0.023(3) 0.017(3) 0.004(2) 0.002(2) 0.002(2)
C26 0.032(4) 0.027(3) 0.023(3) 0.002(3) 0.011(3) -0.002(3)
C27 0.038(4) 0.035(4) 0.032(4) -0.006(3) 0.015(3) 0.002(3)
C28 0.036(4) 0.023(3) 0.041(4) -0.002(3) 0.010(3) 0.006(3)
C29 0.036(4) 0.026(3) 0.033(4) 0.005(3) 0.003(3) 0.006(3)
C30 0.031(3) 0.027(3) 0.019(3) 0.004(2) 0.007(2) 0.002(3)
C31 0.019(3) 0.026(3) 0.010(2) 0.007(2) 0.002(2) 0.002(2)
C32 0.017(3) 0.029(3) 0.018(3) 0.006(2) 0.001(2) 0.004(2)
C33 0.029(4) 0.037(4) 0.022(3) -0.002(3) 0.001(3) -0.005(3)
C34 0.023(3) 0.051(4) 0.026(3) 0.001(3) -0.007(3) -0.008(3)
C35 0.019(3) 0.052(4) 0.033(4) 0.006(3) -0.004(3) 0.008(3)
C36 0.025(3) 0.031(3) 0.022(3) 0.004(3) 0.002(2) 0.008(3)
C37 0.021(3) 0.016(3) 0.010(2) -0.005(2) -0.001(2) -0.001(2)
C38 0.022(3) 0.018(3) 0.019(3) -0.001(2) 0.003(2) 0.003(2)
C39 0.033(4) 0.023(3) 0.022(3) 0.000(2) 0.001(2) 0.000(3)
C40 0.028(4) 0.035(4) 0.030(3) 0.001(3) -0.005(3) 0.010(3)
C41 0.024(3) 0.053(4) 0.030(4) 0.007(3) 0.005(3) 0.011(3)
C42 0.023(3) 0.034(3) 0.024(3) 0.004(3) 0.007(2) 0.004(3)
C43 0.020(3) 0.018(3) 0.014(3) 0.000(2) 0.009(2) 0.000(2)
C44 0.031(3) 0.022(3) 0.023(3) -0.001(2) -0.006(2) -0.005(3)
C45 0.037(4) 0.029(3) 0.030(3) -0.007(3) -0.002(3) -0.013(3)
C46 0.045(4) 0.021(3) 0.031(3) -0.006(3) 0.014(3) -0.011(3)
C47 0.041(4) 0.016(3) 0.026(3) 0.003(2) 0.012(3) 0.000(3)
C48 0.026(3) 0.017(3) 0.019(3) -0.001(2) 0.005(2) -0.003(2)
C49 0.016(3) 0.017(3) 0.009(2) -0.0015(19) 0.0044(19) 0.000(2)
C50 0.022(3) 0.017(3) 0.012(3) -0.006(2) 0.003(2) 0.001(2)
C51 0.019(3) 0.016(3) 0.015(3) -0.003(2) 0.003(2) -0.002(2)
C52 0.016(3) 0.018(3) 0.010(2) 0.000(2) 0.0026(19) 0.000(2)
C53 0.025(3) 0.015(2) 0.011(2) -0.003(2) 0.003(2) 0.000(2)
C54 0.022(3) 0.012(2) 0.015(3) -0.002(2) 0.003(2) -0.006(2)
C55 0.025(3) 0.014(3) 0.012(2) -0.003(2) 0.003(2) -0.004(2)
C56 0.031(3) 0.022(3) 0.017(3) -0.004(2) 0.005(2) -0.006(2)
C57 0.049(4) 0.023(3) 0.013(3) -0.002(2) 0.006(3) -0.010(3)
C58 0.046(4) 0.020(3) 0.014(3) 0.002(2) -0.005(3) -0.007(3)
C59 0.033(4) 0.021(3) 0.021(3) 0.002(2) -0.009(2) -0.005(3)
C60 0.024(3) 0.020(3) 0.014(3) 0.003(2) 0.000(2) 0.000(2)
C61 0.016(3) 0.016(3) 0.020(3) -0.005(2) 0.002(2) -0.001(2)
C62 0.023(3) 0.025(3) 0.023(3) -0.007(2) 0.005(2) 0.000(2)
C63 0.024(3) 0.024(3) 0.039(4) -0.017(3) 0.004(3) 0.002(3)
C64 0.024(3) 0.018(3) 0.053(4) -0.003(3) -0.002(3) 0.006(3)
C65 0.032(4) 0.025(3) 0.044(4) 0.007(3) 0.000(3) 0.002(3)
C66 0.028(3) 0.026(3) 0.024(3) 0.001(2) 0.004(2) 0.007(3)
C67 0.024(3) 0.052(4) 0.017(3) -0.003(3) 0.004(2) 0.001(3)
C68 0.026(4) 0.091(7) 0.031(4) -0.003(4) 0.009(3) 0.007(4)
C69 0.016(3) 0.025(3) 0.015(3) 0.006(2) 0.004(2) 0.006(2)
C70 0.017(3) 0.032(3) 0.024(3) 0.010(3) 0.002(2) -0.001(2)
C71 0.015(3) 0.043(4) 0.033(3) 0.011(3) 0.005(2) 0.002(3)
C72 0.030(4) 0.044(4) 0.033(4) 0.003(3) 0.010(3) 0.016(3)
C73 0.032(4) 0.043(4) 0.032(4) -0.011(3) -0.002(3) 0.012(3)
C74 0.022(3) 0.033(3) 0.026(3) 0.000(3) 0.001(2) 0.007(3)
C75 0.019(3) 0.027(3) 0.015(3) 0.003(2) -0.001(2) -0.002(2)
C76 0.026(3) 0.025(3) 0.019(3) 0.001(2) 0.005(2) 0.001(2)
C77 0.028(3) 0.033(3) 0.029(3) 0.002(3) 0.004(3) -0.008(3)
C78 0.040(4) 0.031(4) 0.043(4) -0.010(3) 0.001(3) -0.015(3)
C79 0.052(5) 0.044(4) 0.033(4) -0.016(3) 0.012(3) -0.011(4)
C80 0.035(4) 0.035(4) 0.022(3) -0.005(3) 0.013(3) -0.006(3)
C81 0.019(3) 0.022(3) 0.012(3) 0.003(2) 0.005(2) 0.001(2)
C82 0.014(3) 0.021(3) 0.015(3) 0.001(2) -0.001(2) 0.002(2)
C83 0.013(3) 0.023(3) 0.018(3) 0.000(2) 0.005(2) 0.000(2)
C84 0.020(3) 0.020(3) 0.012(3) 0.002(2) 0.006(2) 0.004(2)
C85 0.017(3) 0.039(4) 0.018(3) 0.008(3) 0.000(2) -0.001(3)
C86 0.018(3) 0.039(4) 0.020(3) 0.008(3) 0.005(2) -0.001(3)
C87 0.026(3) 0.010(2) 0.019(3) -0.004(2) -0.001(2) 0.003(2)
C88 0.028(3) 0.021(3) 0.019(3) -0.001(2) -0.001(2) 0.005(2)
C89 0.035(4) 0.028(3) 0.025(3) -0.005(3) -0.008(3) 0.004(3)
C90 0.028(4) 0.028(3) 0.039(4) -0.012(3) -0.006(3) -0.002(3)
C91 0.028(4) 0.037(4) 0.047(4) -0.012(3) 0.010(3) -0.010(3)
C92 0.036(4) 0.034(3) 0.021(3) -0.005(3) 0.009(3) -0.011(3)
C93 0.023(3) 0.016(3) 0.007(2) -0.0002(19) 0.007(2) 0.000(2)
C94 0.027(3) 0.017(3) 0.014(3) -0.004(2) 0.004(2) -0.002(2)
C95 0.024(3) 0.022(3) 0.014(3) 0.000(2) 0.003(2) -0.001(2)
C96 0.027(3) 0.018(3) 0.018(3) -0.001(2) 0.008(2) 0.004(2)
C97 0.033(3) 0.012(3) 0.025(3) -0.002(2) 0.005(2) 0.003(2)
C98 0.023(3) 0.019(3) 0.016(3) -0.002(2) 0.003(2) -0.001(2)
C99 0.020(3) 0.014(2) 0.012(2) 0.000(2) 0.002(2) -0.002(2)
C100 0.023(3) 0.014(3) 0.012(3) 0.001(2) 0.000(2) 0.003(2)
C101 0.019(3) 0.017(3) 0.014(3) 0.000(2) 0.001(2) 0.005(2)
C102 0.022(3) 0.013(2) 0.013(3) -0.001(2) 0.004(2) 0.002(2)
C103 0.035(3) 0.020(3) 0.013(3) 0.006(2) 0.009(2) 0.010(2)
C104 0.029(3) 0.018(3) 0.018(3) 0.000(2) 0.004(2) 0.006(2)
C105 0.019(3) 0.015(3) 0.015(3) 0.000(2) 0.000(2) 0.004(2)
C106 0.023(3) 0.033(3) 0.013(3) 0.002(2) 0.004(2) 0.003(3)
C107 0.022(3) 0.039(4) 0.022(3) 0.008(3) 0.003(2) 0.001(3)
C108 0.027(3) 0.019(3) 0.024(3) 0.002(2) -0.007(2) -0.001(2)
C109 0.035(3) 0.020(3) 0.011(3) -0.003(2) -0.003(2) 0.002(2)
C110 0.023(3) 0.017(3) 0.015(3) 0.000(2) 0.004(2) 0.004(2)
C111 0.025(3) 0.019(3) 0.010(2) 0.001(2) 0.002(2) -0.002(2)
C112 0.024(3) 0.036(4) 0.028(3) 0.014(3) 0.001(3) 0.001(3)
C113 0.028(4) 0.043(4) 0.047(4) 0.022(3) 0.002(3) -0.005(3)
C114 0.044(4) 0.036(4) 0.035(4) 0.015(3) 0.002(3) -0.013(3)
C115 0.049(4) 0.021(3) 0.024(3) 0.010(2) 0.006(3) 0.006(3)
C116 0.025(3) 0.026(3) 0.016(3) 0.004(2) 0.005(2) 0.001(2)
P7 0.0295(10) 0.0558(12) 0.0305(9) 0.0097(9) -0.0083(7) -0.0092(9)
F1 0.048(3) 0.056(3) 0.064(3) -0.004(2) -0.021(2) -0.002(2)
F2 0.064(3) 0.039(2) 0.059(3) 0.001(2) -0.006(2) -0.006(2)
F3 0.063(3) 0.064(3) 0.044(3) -0.002(2) -0.002(2) 0.012(3)
F4 0.052(3) 0.126(5) 0.072(4) 0.015(4) -0.020(3) -0.042(3)
F5 0.046(3) 0.084(4) 0.111(5) 0.062(4) -0.005(3) 0.005(3)
F6 0.070(4) 0.122(5) 0.040(3) -0.004(3) 0.008(3) -0.013(3)
P8 0.151(4) 0.050(2) 0.100(3) 0.000 0.104(3) 0.000
F7 0.077(4) 0.167(6) 0.098(4) 0.063(4) 0.058(4) 0.037(4)
F8 0.336(10) 0.233(10) 0.270(9) -0.082(7) 0.252(8) -0.087(8)
F9 0.137(6) 0.273(8) 0.122(6) -0.079(6) 0.089(5) -0.141(6)
N2 0.072(6) 0.078(6) 0.065(5) -0.026(5) 0.002(4) 0.020(5)
P9 0.120(7) 0.065(4) 0.202(11) -0.011(6) -0.049(7) -0.019(4)
F10 0.157(7) 0.099(5) 0.191(8) 0.000(5) -0.050(6) -0.034(5)
F11 0.157(7) 0.099(5) 0.191(8) 0.000(5) -0.050(6) -0.034(5)
F12 0.157(7) 0.099(5) 0.191(8) 0.000(5) -0.050(6) -0.034(5)
F13 0.157(7) 0.099(5) 0.191(8) 0.000(5) -0.050(6) -0.034(5)
F14 0.157(7) 0.099(5) 0.191(8) 0.000(5) -0.050(6) -0.034(5)
F15 0.157(7) 0.099(5) 0.191(8) 0.000(5) -0.050(6) -0.034(5)
C117 0.068(6) 0.075(6) 0.031(4) -0.014(4) 0.003(4) 0.038(5)
C118 0.180(17) 0.27(2) 0.063(8) 0.007(11) -0.002(9) 0.174(17)
N3 0.060(7) 0.085(7) 0.194(13) -0.054(8) 0.013(7) 0.003(6)
C119 0.035(5) 0.079(7) 0.079(7) -0.009(6) 0.021(5) -0.002(5)
C120 0.068(10) 0.155(17) 0.29(3) 0.102(17) -0.056(13) -0.012(10)
N4 0.067(6) 0.138(9) 0.046(5) -0.026(5) 0.017(4) -0.044(6)
C121 0.037(5) 0.081(7) 0.055(6) -0.014(5) -0.001(4) -0.027(4)
C122 0.058(6) 0.086(7) 0.053(5) -0.027(5) 0.011(4) -0.005(5)
N5 0.120(4) 0.119(4) 0.119(4) 0.0003(11) 0.0079(11) -0.0006(11)
C123 0.144(6) 0.144(6) 0.144(6) -0.0003(11) 0.0115(12) -0.0004(11)
C124 0.69(7) 0.28(3) 0.094(15) -0.094(18) 0.11(3) -0.31(4)
C125 0.167(5) 0.172(5) 0.172(5) 0.001(3) 0.009(3) -0.001(3)
C126 0.167(5) 0.172(5) 0.172(5) 0.002(3) 0.009(3) -0.002(3)
N6 0.168(5) 0.173(5) 0.173(5) 0.001(3) 0.009(3) -0.001(3)
N7 0.055(4) 0.053(4) 0.061(4) 0.002(3) 0.008(3) -0.005(3)
C127 0.055(4) 0.053(4) 0.060(4) 0.001(3) 0.008(3) -0.005(3)
C128 0.055(4) 0.053(4) 0.060(4) 0.001(3) 0.009(3) -0.005(3)
N8 0.026(8) 0.21(2) 0.075(12) -0.066(14) 0.026(8) -0.029(11)
C129 0.1641(11) 0.1664(11) 0.1626(11) -0.0006(11) 0.0181(11) 0.0276(11)
C130 0.164 0.167 0.163 -0.001 0.018 0.029

loop_
_atom_type_symbol
_atom_type_description
_atom_type_scat_dispersion_real
_atom_type_scat_dispersion_imag
_atom_type_scat_source
C C 0.0033 0.0016 'International Tables Vol C Tables 4.2.6.8 and 6.1.1.4'
H H 0.0000 0.0000 'International Tables Vol C Tables 4.2.6.8 and 6.1.1.4'
N N 0.0061 0.0033 'International Tables Vol C Tables 4.2.6.8 and 6.1.1.4'
F F 0.0171 0.0103 'International Tables Vol C Tables 4.2.6.8 and 6.1.1.4'
P P 0.1023 0.0942 'International Tables Vol C Tables 4.2.6.8 and 6.1.1.4'
Cu Cu 0.3201 1.2651 'International Tables Vol C Tables 4.2.6.8 and 6.1.1.4'
Ag Ag -0.8971 1.1015 'International Tables Vol C Tables 4.2.6.8 and 6.1.1.4'

loop_
_geom_angle_atom_site_label_1
_geom_angle_atom_site_label_2
_geom_angle_atom_site_label_3
_geom_angle
_geom_angle_site_symmetry_1
_geom_angle_site_symmetry_3
P1 Ag1 C17 148.48(13) . .
P1 Ag1 C9 108.39(12) . .
C17 Ag1 C9 94.59(17) . .
P1 Ag1 C1 109.96(13) . .
C17 Ag1 C1 92.58(17) . .
C9 Ag1 C1 85.78(17) . .
P1 Ag1 C18 120.73(12) . .
C17 Ag1 C18 27.87(17) . .
C9 Ag1 C18 111.87(17) . .
C1 Ag1 C18 114.59(16) . .
P1 Ag1 Cu1 125.15(4) . .
C17 Ag1 Cu1 86.37(13) . .
C9 Ag1 Cu1 43.65(12) . .
C1 Ag1 Cu1 43.49(13) . .
C18 Ag1 Cu1 114.04(12) . .
P1 Ag1 Ag3 131.28(4) . .
C17 Ag1 Ag3 51.19(12) . .
C9 Ag1 Ag3 111.97(12) . .
C1 Ag1 Ag3 49.09(11) . .
C18 Ag1 Ag3 66.42(12) . .
Cu1 Ag1 Ag3 73.54(2) . .
P1 Ag1 Ag2 129.71(4) . .
C17 Ag1 Ag2 53.55(12) . .
C9 Ag1 Ag2 49.20(12) . .
C1 Ag1 Ag2 111.50(13) . .
C18 Ag1 Ag2 63.16(12) . .
Cu1 Ag1 Ag2 73.36(2) . .
Ag3 Ag1 Ag2 97.63(3) . .
P2 Ag2 C9 149.75(13) . .
P2 Ag2 C1 110.54(13) . 7_556
C9 Ag2 C1 91.10(17) . 7_556
P2 Ag2 C10 121.71(13) . .
C9 Ag2 C10 28.04(17) . .
C1 Ag2 C10 110.41(16) 7_556 .
P2 Ag2 C17 110.56(12) . .
C9 Ag2 C17 92.16(17) . .
C1 Ag2 C17 83.46(17) 7_556 .
C10 Ag2 C17 113.68(17) . .
P2 Ag2 Cu1 126.38(4) . 7_556
C9 Ag2 Cu1 83.87(12) . 7_556
C1 Ag2 Cu1 42.62(13) 7_556 7_556
C10 Ag2 Cu1 111.87(12) . 7_556
C17 Ag2 Cu1 42.18(12) . 7_556
P2 Ag2 Ag1 132.85(4) . .
C9 Ag2 Ag1 51.39(12) . .
C1 Ag2 Ag1 107.86(13) 7_556 .
C10 Ag2 Ag1 65.96(12) . .
C17 Ag2 Ag1 48.58(11) . .
Cu1 Ag2 Ag1 70.65(2) 7_556 .
P2 Ag2 Ag3 131.27(4) . 7_556
C9 Ag2 Ag3 51.04(12) . 7_556
C1 Ag2 Ag3 48.37(11) 7_556 7_556
C10 Ag2 Ag3 62.73(12) . 7_556
C17 Ag2 Ag3 109.14(12) . 7_556
Cu1 Ag2 Ag3 71.88(2) 7_556 7_556
Ag1 Ag2 Ag3 94.85(2) . 7_556
P3 Ag3 C1 150.58(14) . .
P3 Ag3 C17 111.19(12) . .
C1 Ag3 C17 92.88(18) . .
P3 Ag3 C9 106.95(12) . 7_556
C1 Ag3 C9 91.14(17) . 7_556
C17 Ag3 C9 85.31(17) . 7_556
P3 Ag3 C2 122.43(13) . .
C1 Ag3 C2 28.42(18) . .
C17 Ag3 C2 112.37(17) . .
C9 Ag3 C2 112.32(16) 7_556 .
P3 Ag3 Cu1 125.31(4) . 7_556
C1 Ag3 Cu1 83.77(14) . 7_556
C17 Ag3 Cu1 43.41(12) . 7_556
C9 Ag3 Cu1 43.41(12) 7_556 7_556
C2 Ag3 Cu1 112.16(12) . 7_556
P3 Ag3 Ag1 135.72(4) . .
C1 Ag3 Ag1 51.59(12) . .
C17 Ag3 Ag1 49.05(12) . .
C9 Ag3 Ag1 109.35(12) 7_556 .
C2 Ag3 Ag1 63.82(12) . .
Cu1 Ag3 Ag1 71.40(3) 7_556 .
P3 Ag3 Ag2 127.63(4) . 7_556
C1 Ag3 Ag2 50.99(12) . 7_556
C17 Ag3 Ag2 111.04(12) . 7_556
C9 Ag3 Ag2 48.47(11) 7_556 7_556
C2 Ag3 Ag2 64.71(12) . 7_556
Cu1 Ag3 Ag2 72.46(2) 7_556 7_556
Ag1 Ag3 Ag2 95.680(19) . 7_556
N1 Ag4 P4 93.66(13) . .
N1 Ag4 P6 104.25(14) . 7_556
P4 Ag4 P6 117.42(5) . 7_556
N1 Ag4 P5 101.76(14) . .
P4 Ag4 P5 120.65(5) . .
P6 Ag4 P5 113.42(5) 7_556 .
C17 Cu1 C1 120.0(2) 7_556 .
C17 Cu1 C9 119.4(2) 7_556 .
C1 Cu1 C9 120.3(2) . .
C17 Cu1 Ag1 169.39(15) 7_556 .
C1 Cu1 Ag1 61.55(15) . .
C9 Cu1 Ag1 61.33(15) . .
C17 Cu1 Ag3 60.76(15) 7_556 7_556
C1 Cu1 Ag3 168.63(15) . 7_556
C9 Cu1 Ag3 61.52(15) . 7_556
Ag1 Cu1 Ag3 115.46(3) . 7_556
C17 Cu1 Ag2 62.44(15) 7_556 7_556
C1 Cu1 Ag2 60.17(15) . 7_556
C9 Cu1 Ag2 169.18(14) . 7_556
Ag1 Cu1 Ag2 114.66(3) . 7_556
Ag3 Cu1 Ag2 115.68(3) 7_556 7_556
C17 Cu1 Cu1 93.08(15) 7_556 7_556
C1 Cu1 Cu1 90.40(15) . 7_556
C9 Cu1 Cu1 92.04(15) . 7_556
Ag1 Cu1 Cu1 76.32(3) . 7_556
Ag3 Cu1 Cu1 78.25(3) 7_556 7_556
Ag2 Cu1 Cu1 77.15(3) 7_556 7_556
C93 P1 C87 105.2(2) . .
C93 P1 C99 103.8(2) . .
C87 P1 C99 102.9(3) . .
C93 P1 Ag1 116.75(18) . .
C87 P1 Ag1 115.68(19) . .
C99 P1 Ag1 111.00(17) . .
C25 P2 C31 103.9(3) . .
C25 P2 C84 104.0(2) . .
C31 P2 C84 101.8(3) . .
C25 P2 Ag2 120.75(19) . .
C31 P2 Ag2 116.56(19) . .
C84 P2 Ag2 107.59(18) . .
C43 P3 C37 104.9(3) . .
C43 P3 C49 102.3(2) . .
C37 P3 C49 103.6(2) . .
C43 P3 Ag3 118.28(18) . .
C37 P3 Ag3 115.88(17) . .
C49 P3 Ag3 110.10(17) . .
C69 P4 C75 106.9(3) . .
C69 P4 C81 103.1(3) . .
C75 P4 C81 103.6(3) . .
C69 P4 Ag4 113.52(19) . .
C75 P4 Ag4 112.83(19) . .
C81 P4 Ag4 115.83(19) . .
C52 P5 C55 104.8(3) . .
C52 P5 C61 102.3(2) . .
C55 P5 C61 107.1(2) . .
C52 P5 Ag4 113.73(17) . .
C55 P5 Ag4 113.20(18) . .
C61 P5 Ag4 114.67(18) . .
C111 P6 C105 104.2(3) . .
C111 P6 C102 104.0(2) . .
C105 P6 C102 104.4(3) . .
C111 P6 Ag4 117.49(19) . 7_556
C105 P6 Ag4 111.47(18) . 7_556
C102 P6 Ag4 113.99(18) . 7_556
C67 N1 Ag4 144.2(5) . .
C2 C1 Cu1 170.7(4) . .
C2 C1 Ag3 81.2(3) . .
Cu1 C1 Ag3 107.6(2) . .
C2 C1 Ag1 104.2(4) . .
Cu1 C1 Ag1 74.97(18) . .
Ag3 C1 Ag1 79.32(15) . .
C2 C1 Ag2 108.0(4) . 7_556
Cu1 C1 Ag2 77.20(18) . 7_556
Ag3 C1 Ag2 80.64(15) . 7_556
Ag1 C1 Ag2 138.6(2) . 7_556
C1 C2 C3 168.2(5) . .
C1 C2 Ag3 70.4(3) . .
C3 C2 Ag3 121.2(4) . .
C4 C3 C8 118.8(5) . .
C4 C3 C2 122.8(5) . .
C8 C3 C2 118.3(5) . .
C5 C4 C3 120.5(6) . .
C5 C4 H4 119.7 . .
C3 C4 H4 119.7 . .
C6 C5 C4 120.2(6) . .
C6 C5 H5 119.9 . .
C4 C5 H5 119.9 . .
C5 C6 C7 120.4(6) . .
C5 C6 H6 119.8 . .
C7 C6 H6 119.8 . .
C8 C7 C6 119.6(6) . .
C8 C7 H7 120.2 . .
C6 C7 H7 120.2 . .
C7 C8 C3 120.5(6) . .
C7 C8 H8 119.8 . .
C3 C8 H8 119.8 . .
C10 C9 Cu1 169.5(4) . .
C10 C9 Ag2 82.9(3) . .
Cu1 C9 Ag2 106.9(2) . .
C10 C9 Ag1 111.0(4) . .
Cu1 C9 Ag1 75.02(17) . .
Ag2 C9 Ag1 79.41(15) . .
C10 C9 Ag3 103.8(4) . 7_556
Cu1 C9 Ag3 75.07(16) . 7_556
Ag2 C9 Ag3 80.49(15) . 7_556
Ag1 C9 Ag3 136.9(2) . 7_556
C9 C10 C11 170.1(6) . .
C9 C10 Ag2 69.0(3) . .
C11 C10 Ag2 119.7(4) . .
C16 C11 C12 119.3(5) . .
C16 C11 C10 122.1(5) . .
C12 C11 C10 118.4(5) . .
C13 C12 C11 119.7(5) . .
C13 C12 H12 120.1 . .
C11 C12 H12 120.1 . .
C14 C13 C12 120.6(6) . .
C14 C13 H13 119.7 . .
C12 C13 H13 119.7 . .
C13 C14 C15 119.6(5) . .
C13 C14 H14 120.2 . .
C15 C14 H14 120.2 . .
C14 C15 C16 120.4(6) . .
C14 C15 H15 119.8 . .
C16 C15 H15 119.8 . .
C11 C16 C15 120.2(5) . .
C11 C16 H16 119.9 . .
C15 C16 H16 119.9 . .
C18 C17 Cu1 169.1(5) . 7_556
C18 C17 Ag1 83.9(4) . .
Cu1 C17 Ag1 104.2(2) 7_556 .
C18 C17 Ag3 113.2(4) . .
Cu1 C17 Ag3 75.84(17) 7_556 .
Ag1 C17 Ag3 79.76(16) . .
C18 C17 Ag2 99.7(4) . .
Cu1 C17 Ag2 75.38(16) 7_556 .
Ag1 C17 Ag2 77.87(14) . .
Ag3 C17 Ag2 137.6(2) . .
C17 C18 C19 171.8(6) . .
C17 C18 Ag1 68.3(3) . .
C19 C18 Ag1 119.6(4) . .
C20 C19 C24 118.3(5) . .
C20 C19 C18 120.4(5) . .
C24 C19 C18 121.2(5) . .
C21 C20 C19 120.8(5) . .
C21 C20 H20 119.6 . .
C19 C20 H20 119.6 . .
C20 C21 C22 120.0(6) . .
C20 C21 H21 120.0 . .
C22 C21 H21 120.0 . .
C23 C22 C21 120.0(6) . .
C23 C22 H22 120.0 . .
C21 C22 H22 120.0 . .
C22 C23 C24 120.4(6) . .
C22 C23 H23 119.8 . .
C24 C23 H23 119.8 . .
C23 C24 C19 120.4(6) . .
C23 C24 H24 119.8 . .
C19 C24 H24 119.8 . .
C30 C25 C26 118.6(5) . .
C30 C25 P2 118.7(4) . .
C26 C25 P2 122.7(4) . .
C27 C26 C25 120.0(6) . .
C27 C26 H26 120.0 . .
C25 C26 H26 120.0 . .
C28 C27 C26 121.2(6) . .
C28 C27 H27 119.4 . .
C26 C27 H27 119.4 . .
C27 C28 C29 119.2(6) . .
C27 C28 H28 120.4 . .
C29 C28 H28 120.4 . .
C28 C29 C30 120.3(6) . .
C28 C29 H29 119.9 . .
C30 C29 H29 119.9 . .
C29 C30 C25 120.7(6) . .
C29 C30 H30 119.6 . .
C25 C30 H30 119.6 . .
C32 C31 C36 119.7(5) . .
C32 C31 P2 118.2(4) . .
C36 C31 P2 121.7(5) . .
C31 C32 C33 120.5(6) . .
C31 C32 H32 119.8 . .
C33 C32 H32 119.8 . .
C34 C33 C32 120.2(6) . .
C34 C33 H33 119.9 . .
C32 C33 H33 119.9 . .
C33 C34 C35 119.7(6) . .
C33 C34 H34 120.2 . .
C35 C34 H34 120.2 . .
C34 C35 C36 120.5(6) . .
C34 C35 H35 119.8 . .
C36 C35 H35 119.8 . .
C35 C36 C31 119.4(6) . .
C35 C36 H36 120.3 . .
C31 C36 H36 120.3 . .
C38 C37 C42 118.6(5) . .
C38 C37 P3 123.2(4) . .
C42 C37 P3 118.2(4) . .
C39 C38 C37 120.6(6) . .
C39 C38 H38 119.7 . .
C37 C38 H38 119.7 . .
C40 C39 C38 120.2(6) . .
C40 C39 H39 119.9 . .
C38 C39 H39 119.9 . .
C41 C40 C39 119.5(6) . .
C41 C40 H40 120.2 . .
C39 C40 H40 120.2 . .
C42 C41 C40 120.6(6) . .
C42 C41 H41 119.7 . .
C40 C41 H41 119.7 . .
C41 C42 C37 120.4(6) . .
C41 C42 H42 119.8 . .
C37 C42 H42 119.8 . .
C48 C43 C44 119.7(5) . .
C48 C43 P3 117.3(4) . .
C44 C43 P3 122.9(4) . .
C45 C44 C43 119.4(6) . .
C45 C44 H44 120.3 . .
C43 C44 H44 120.3 . .
C46 C45 C44 120.7(6) . .
C46 C45 H45 119.6 . .
C44 C45 H45 119.6 . .
C45 C46 C47 120.2(6) . .
C45 C46 H46 119.9 . .
C47 C46 H46 119.9 . .
C46 C47 C48 119.8(6) . .
C46 C47 H47 120.1 . .
C48 C47 H47 120.1 . .
C47 C48 C43 120.2(6) . .
C47 C48 H48 119.9 . .
C43 C48 H48 119.9 . .
C54 C49 C50 119.1(5) . .
C54 C49 P3 122.2(4) . .
C50 C49 P3 118.8(4) . .
C51 C50 C49 119.7(5) . .
C51 C50 H50 120.1 . .
C49 C50 H50 120.1 . .
C52 C51 C50 121.4(5) . .
C52 C51 H51 119.3 . .
C50 C51 H51 119.3 . .
C51 C52 C53 118.8(5) . .
C51 C52 P5 119.9(4) . .
C53 C52 P5 121.3(4) . .
C54 C53 C52 120.0(5) . .
C54 C53 H53 120.0 . .
C52 C53 H53 120.0 . .
C53 C54 C49 120.9(5) . .
C53 C54 H54 119.5 . .
C49 C54 H54 119.5 . .
C60 C55 C56 118.7(5) . .
C60 C55 P5 122.9(4) . .
C56 C55 P5 118.2(4) . .
C57 C56 C55 120.6(6) . .
C57 C56 H56 119.7 . .
C55 C56 H56 119.7 . .
C58 C57 C56 119.4(6) . .
C58 C57 H57 120.3 . .
C56 C57 H57 120.3 . .
C59 C58 C57 120.7(6) . .
C59 C58 H58 119.7 . .
C57 C58 H58 119.7 . .
C58 C59 C60 120.0(6) . .
C58 C59 H59 120.0 . .
C60 C59 H59 120.0 . .
C55 C60 C59 120.6(6) . .
C55 C60 H60 119.7 . .
C59 C60 H60 119.7 . .
C66 C61 C62 118.7(5) . .
C66 C61 P5 118.8(4) . .
C62 C61 P5 122.0(4) . .
C63 C62 C61 120.3(6) . .
C63 C62 H62 119.9 . .
C61 C62 H62 119.9 . .
C64 C63 C62 120.3(6) . .
C64 C63 H63 119.9 . .
C62 C63 H63 119.9 . .
C65 C64 C63 119.7(6) . .
C65 C64 H64 120.2 . .
C63 C64 H64 120.2 . .
C64 C65 C66 120.4(6) . .
C64 C65 H65 119.8 . .
C66 C65 H65 119.8 . .
C65 C66 C61 120.6(6) . .
C65 C66 H66 119.7 . .
C61 C66 H66 119.7 . .
N1 C67 C68 178.6(9) . .
C67 C68 H68A 109.5 . .
C67 C68 H68B 109.5 . .
H68A C68 H68B 109.5 . .
C67 C68 H68C 109.5 . .
H68A C68 H68C 109.5 . .
H68B C68 H68C 109.5 . .
C70 C69 C74 119.1(5) . .
C70 C69 P4 123.9(5) . .
C74 C69 P4 116.9(4) . .
C69 C70 C71 120.0(6) . .
C69 C70 H70 120.0 . .
C71 C70 H70 120.0 . .
C72 C71 C70 120.3(6) . .
C72 C71 H71 119.8 . .
C70 C71 H71 119.8 . .
C71 C72 C73 120.7(6) . .
C71 C72 H72 119.7 . .
C73 C72 H72 119.7 . .
C72 C73 C74 118.8(7) . .
C72 C73 H73 120.6 . .
C74 C73 H73 120.6 . .
C69 C74 C73 121.0(6) . .
C69 C74 H74 119.5 . .
C73 C74 H74 119.5 . .
C80 C75 C76 118.9(6) . .
C80 C75 P4 120.3(5) . .
C76 C75 P4 120.3(4) . .
C77 C76 C75 120.3(6) . .
C77 C76 H76 119.9 . .
C75 C76 H76 119.9 . .
C76 C77 C78 120.7(6) . .
C76 C77 H77 119.7 . .
C78 C77 H77 119.7 . .
C77 C78 C79 119.3(6) . .
C77 C78 H78 120.3 . .
C79 C78 H78 120.3 . .
C80 C79 C78 120.2(6) . .
C80 C79 H79 119.9 . .
C78 C79 H79 119.9 . .
C75 C80 C79 120.6(6) . .
C75 C80 H80 119.7 . .
C79 C80 H80 119.7 . .
C82 C81 C86 118.9(5) . .
C82 C81 P4 120.5(4) . .
C86 C81 P4 120.6(4) . .
C81 C82 C83 120.9(5) . .
C81 C82 H82 119.6 . .
C83 C82 H82 119.6 . .
C82 C83 C84 120.0(5) . .
C82 C83 H83 120.0 . .
C84 C83 H83 120.0 . .
C85 C84 C83 119.4(5) . .
C85 C84 P2 121.6(4) . .
C83 C84 P2 118.9(4) . .
C84 C85 C86 120.8(5) . .
C84 C85 H85 119.6 . .
C86 C85 H85 119.6 . .
C85 C86 C81 120.0(5) . .
C85 C86 H86 120.0 . .
C81 C86 H86 120.0 . .
C88 C87 C92 119.0(6) . .
C88 C87 P1 119.1(5) . .
C92 C87 P1 121.9(4) . .
C89 C88 C87 120.5(6) . .
C89 C88 H88 119.8 . .
C87 C88 H88 119.8 . .
C90 C89 C88 120.2(6) . .
C90 C89 H89 119.9 . .
C88 C89 H89 119.9 . .
C91 C90 C89 120.2(6) . .
C91 C90 H90 119.9 . .
C89 C90 H90 119.9 . .
C90 C91 C92 119.6(6) . .
C90 C91 H91 120.2 . .
C92 C91 H91 120.2 . .
C87 C92 C91 120.5(6) . .
C87 C92 H92 119.7 . .
C91 C92 H92 119.7 . .
C98 C93 C94 119.3(5) . .
C98 C93 P1 123.7(4) . .
C94 C93 P1 117.0(4) . .
C95 C94 C93 120.4(5) . .
C95 C94 H94 119.8 . .
C93 C94 H94 119.8 . .
C94 C95 C96 119.6(5) . .
C94 C95 H95 120.2 . .
C96 C95 H95 120.2 . .
C97 C96 C95 120.1(5) . .
C97 C96 H96 120.0 . .
C95 C96 H96 120.0 . .
C96 C97 C98 121.0(5) . .
C96 C97 H97 119.5 . .
C98 C97 H97 119.5 . .
C97 C98 C93 119.6(5) . .
C97 C98 H98 120.2 . .
C93 C98 H98 120.2 . .
C104 C99 C100 119.2(5) . .
C104 C99 P1 122.6(4) . .
C100 C99 P1 118.2(4) . .
C101 C100 C99 120.4(5) . .
C101 C100 H100 119.8 . .
C99 C100 H100 119.8 . .
C100 C101 C102 120.7(5) . .
C100 C101 H101 119.6 . .
C102 C101 H101 119.6 . .
C103 C102 C101 118.2(5) . .
C103 C102 P6 122.9(4) . .
C101 C102 P6 118.9(4) . .
C104 C103 C102 121.0(5) . .
C104 C103 H103 119.5 . .
C102 C103 H103 119.5 . .
C103 C104 C99 120.4(5) . .
C103 C104 H104 119.8 . .
C99 C104 H104 119.8 . .
C106 C105 C110 118.9(5) . .
C106 C105 P6 123.8(4) . .
C110 C105 P6 116.9(4) . .
C105 C106 C107 120.3(5) . .
C105 C106 H106 119.8 . .
C107 C106 H106 119.8 . .
C108 C107 C106 120.5(6) . .
C108 C107 H107 119.8 . .
C106 C107 H107 119.8 . .
C107 C108 C109 119.9(6) . .
C107 C108 H108 120.0 . .
C109 C108 H108 120.0 . .
C110 C109 C108 119.9(5) . .
C110 C109 H109 120.0 . .
C108 C109 H109 120.0 . .
C109 C110 C105 120.5(5) . .
C109 C110 H110 119.8 . .
C105 C110 H110 119.8 . .
C112 C111 C116 119.6(5) . .
C112 C111 P6 117.9(4) . .
C116 C111 P6 122.5(4) . .
C113 C112 C111 119.7(6) . .
C113 C112 H112 120.1 . .
C111 C112 H112 120.1 . .
C114 C113 C112 120.6(7) . .
C114 C113 H113 119.7 . .
C112 C113 H113 119.7 . .
C115 C114 C113 119.4(6) . .
C115 C114 H114 120.3 . .
C113 C114 H114 120.3 . .
C116 C115 C114 120.5(6) . .
C116 C115 H115 119.7 . .
C114 C115 H115 119.7 . .
C115 C116 C111 120.0(6) . .
C115 C116 H116 120.0 . .
C111 C116 H116 120.0 . .
F4 P7 F5 89.9(3) . .
F4 P7 F6 91.5(3) . .
F5 P7 F6 88.2(4) . .
F4 P7 F1 179.3(3) . .
F5 P7 F1 90.6(3) . .
F6 P7 F1 88.9(3) . .
F4 P7 F2 90.5(3) . .
F5 P7 F2 178.8(4) . .
F6 P7 F2 90.8(3) . .
F1 P7 F2 89.0(3) . .
F4 P7 F3 90.6(3) . .
F5 P7 F3 91.6(3) . .
F6 P7 F3 177.9(3) . .
F1 P7 F3 89.0(3) . .
F2 P7 F3 89.5(3) . .
F7 P8 F7 92.0(6) 2_655 .
F7 P8 F8 178.8(4) 2_655 .
F7 P8 F8 88.8(3) . .
F7 P8 F8 88.8(3) 2_655 2_655
F7 P8 F8 178.8(4) . 2_655
F8 P8 F8 90.5(6) . 2_655
F7 P8 F9 87.9(3) 2_655 .
F7 P8 F9 93.3(4) . .
F8 P8 F9 91.1(4) . .
F8 P8 F9 87.7(4) 2_655 .
F7 P8 F9 93.3(4) 2_655 2_655
F7 P8 F9 87.9(3) . 2_655
F8 P8 F9 87.7(4) . 2_655
F8 P8 F9 91.1(4) 2_655 2_655
F9 P8 F9 178.2(7) . 2_655
F10 P9 F13 178.1(9) . .
F10 P9 F12 92.2(7) . .
F13 P9 F12 89.6(6) . .
F10 P9 F15 89.2(6) . .
F13 P9 F15 89.0(7) . .
F12 P9 F15 177.7(8) . .
F10 P9 F14 90.1(7) . .
F13 P9 F14 90.2(6) . .
F12 P9 F14 88.7(7) . .
F15 P9 F14 89.4(6) . .
F10 P9 F11 89.1(6) . .
F13 P9 F11 90.5(7) . .
F12 P9 F11 90.4(6) . .
F15 P9 F11 91.5(7) . .
F14 P9 F11 178.8(8) . .
N2 C117 C118 174.5(15) . .
C117 C118 H11A 109.5 . .
C117 C118 H11B 109.5 . .
H11A C118 H11B 109.5 . .
C117 C118 H11C 109.5 . .
H11A C118 H11C 109.5 . .
H11B C118 H11C 109.5 . .
N3 C119 C120 179.1(15) . .
C119 C120 H12A 109.5 . .
C119 C120 H12B 109.5 . .
H12A C120 H12B 109.5 . .
C119 C120 H12C 109.5 . .
H12A C120 H12C 109.5 . .
H12B C120 H12C 109.5 . .
N4 C121 C122 179.0(14) . .
C121 C122 H12D 109.5 . .
C121 C122 H12E 109.5 . .
H12D C122 H12E 109.5 . .
C121 C122 H12F 109.5 . .
H12D C122 H12F 109.5 . .
H12E C122 H12F 109.5 . .
N5 C123 C124 167(2) . .
C123 C124 H12G 109.5 . .
C123 C124 H12H 109.5 . .
H12G C124 H12H 109.5 . .
C123 C124 H12I 109.5 . .
H12G C124 H12I 109.5 . .
H12H C124 H12I 109.5 . .
C126 C125 H12J 109.5 . .
C126 C125 H12K 109.5 . .
H12J C125 H12K 109.5 . .
C126 C125 H12L 109.5 . .
H12J C125 H12L 109.5 . .
H12K C125 H12L 109.5 . .
N7 C127 C128 165.398(5) . .
N8 C129 C130 174.9 . .
C129 C130 H13A 109.5 . .
C129 C130 H13B 109.5 . .
H13A C130 H13B 109.5 . .
C129 C130 H13C 109.5 . .
H13A C130 H13C 109.5 . .
H13B C130 H13C 109.5 . .

loop_
_geom_bond_atom_site_label_1
_geom_bond_atom_site_label_2
_geom_bond_distance
_geom_bond_site_symmetry_2
_geom_bond_publ_flag
Ag1 P1 2.4184(14) . yes
Ag1 C17 2.426(5) . ?
Ag1 C9 2.514(5) . ?
Ag1 C1 2.520(5) . ?
Ag1 C18 2.596(5) . ?
Ag1 Cu1 2.7681(9) . yes
Ag1 Ag3 3.1604(9) . yes
Ag1 Ag2 3.1626(8) . yes
Ag2 P2 2.4351(15) . yes
Ag2 C9 2.436(5) . ?
Ag2 C1 2.527(5) 7_556 ?
Ag2 C10 2.588(5) . ?
Ag2 C17 2.602(5) . ?
Ag2 Cu1 2.8401(10) 7_556 yes
Ag2 Ag3 3.2087(7) 7_556 yes
Ag3 P3 2.4240(15) . yes
Ag3 C1 2.431(5) . ?
Ag3 C17 2.503(5) . ?
Ag3 C9 2.530(5) 7_556 ?
Ag3 C2 2.549(5) . ?
Ag3 Cu1 2.7810(9) 7_556 yes
Ag3 Ag2 3.2087(7) 7_556 yes
Ag4 N1 2.425(5) . yes
Ag4 P4 2.4653(16) . yes
Ag4 P6 2.4670(15) 7_556 yes
Ag4 P5 2.4763(15) . yes
Cu1 C17 1.971(5) 7_556 ?
Cu1 C1 1.972(6) . ?
Cu1 C9 1.978(5) . ?
Cu1 Ag3 2.7810(9) 7_556 yes
Cu1 Ag2 2.8402(10) 7_556 yes
Cu1 Cu1 2.8644(14) 7_556 yes
P1 C93 1.811(6) . ?
P1 C87 1.816(6) . ?
P1 C99 1.829(5) . ?
P2 C25 1.814(6) . ?
P2 C31 1.825(6) . ?
P2 C84 1.832(5) . ?
P3 C43 1.815(6) . ?
P3 C37 1.821(6) . ?
P3 C49 1.823(5) . ?
P4 C69 1.815(6) . ?
P4 C75 1.817(6) . ?
P4 C81 1.822(5) . ?
P5 C52 1.815(5) . ?
P5 C55 1.822(5) . ?
P5 C61 1.826(6) . ?
P6 C111 1.818(6) . ?
P6 C105 1.818(6) . ?
P6 C102 1.828(5) . ?
P6 Ag4 2.4670(15) 7_556 yes
N1 C67 1.133(8) . ?
C1 C2 1.228(8) . ?
C1 Ag2 2.527(5) 7_556 yes
C2 C3 1.437(8) . ?
C3 C4 1.388(8) . ?
C3 C8 1.395(8) . ?
C4 C5 1.380(9) . ?
C4 H4 0.9500 . ?
C5 C6 1.367(10) . ?
C5 H5 0.9500 . ?
C6 C7 1.389(11) . ?
C6 H6 0.9500 . ?
C7 C8 1.379(9) . ?
C7 H7 0.9500 . ?
C8 H8 0.9500 . ?
C9 C10 1.226(8) . ?
C9 Ag3 2.530(5) 7_556 yes
C10 C11 1.442(7) . ?
C11 C16 1.381(8) . ?
C11 C12 1.406(8) . ?
C12 C13 1.385(8) . ?
C12 H12 0.9500 . ?
C13 C14 1.375(9) . ?
C13 H13 0.9500 . ?
C14 C15 1.386(8) . ?
C14 H14 0.9500 . ?
C15 C16 1.387(8) . ?
C15 H15 0.9500 . ?
C16 H16 0.9500 . ?
C17 C18 1.221(8) . ?
C17 Cu1 1.971(5) 7_556 ?
C18 C19 1.439(8) . ?
C19 C20 1.392(8) . ?
C19 C24 1.396(8) . ?
C20 C21 1.377(8) . ?
C20 H20 0.9500 . ?
C21 C22 1.381(9) . ?
C21 H21 0.9500 . ?
C22 C23 1.371(9) . ?
C22 H22 0.9500 . ?
C23 C24 1.379(9) . ?
C23 H23 0.9500 . ?
C24 H24 0.9500 . ?
C25 C30 1.391(8) . ?
C25 C26 1.393(8) . ?
C26 C27 1.379(9) . ?
C26 H26 0.9500 . ?
C27 C28 1.376(10) . ?
C27 H27 0.9500 . ?
C28 C29 1.382(9) . ?
C28 H28 0.9500 . ?
C29 C30 1.382(9) . ?
C29 H29 0.9500 . ?
C30 H30 0.9500 . ?
C31 C32 1.362(8) . ?
C31 C36 1.404(8) . ?
C32 C33 1.390(8) . ?
C32 H32 0.9500 . ?
C33 C34 1.376(10) . ?
C33 H33 0.9500 . ?
C34 C35 1.380(10) . ?
C34 H34 0.9500 . ?
C35 C36 1.383(9) . ?
C35 H35 0.9500 . ?
C36 H36 0.9500 . ?
C37 C38 1.385(8) . ?
C37 C42 1.389(8) . ?
C38 C39 1.380(8) . ?
C38 H38 0.9500 . ?
C39 C40 1.376(9) . ?
C39 H39 0.9500 . ?
C40 C41 1.374(10) . ?
C40 H40 0.9500 . ?
C41 C42 1.374(9) . ?
C41 H41 0.9500 . ?
C42 H42 0.9500 . ?
C43 C48 1.390(8) . ?
C43 C44 1.390(8) . ?
C44 C45 1.390(8) . ?
C44 H44 0.9500 . ?
C45 C46 1.372(10) . ?
C45 H45 0.9500 . ?
C46 C47 1.382(10) . ?
C46 H46 0.9500 . ?
C47 C48 1.387(8) . ?
C47 H47 0.9500 . ?
C48 H48 0.9500 . ?
C49 C54 1.391(7) . ?
C49 C50 1.393(7) . ?
C50 C51 1.384(7) . ?
C50 H50 0.9500 . ?
C51 C52 1.383(7) . ?
C51 H51 0.9500 . ?
C52 C53 1.397(7) . ?
C53 C54 1.381(7) . ?
C53 H53 0.9500 . ?
C54 H54 0.9500 . ?
C55 C60 1.388(8) . ?
C55 C56 1.396(8) . ?
C56 C57 1.391(8) . ?
C56 H56 0.9500 . ?
C57 C58 1.379(10) . ?
C57 H57 0.9500 . ?
C58 C59 1.374(9) . ?
C58 H58 0.9500 . ?
C59 C60 1.388(8) . ?
C59 H59 0.9500 . ?
C60 H60 0.9500 . ?
C61 C66 1.391(8) . ?
C61 C62 1.396(8) . ?
C62 C63 1.390(9) . ?
C62 H62 0.9500 . ?
C63 C64 1.382(10) . ?
C63 H63 0.9500 . ?
C64 C65 1.382(10) . ?
C64 H64 0.9500 . ?
C65 C66 1.384(9) . ?
C65 H65 0.9500 . ?
C66 H66 0.9500 . ?
C67 C68 1.457(9) . ?
C68 H68A 0.9800 . ?
C68 H68B 0.9800 . ?
C68 H68C 0.9800 . ?
C69 C70 1.387(8) . ?
C69 C74 1.388(9) . ?
C70 C71 1.393(9) . ?
C70 H70 0.9500 . ?
C71 C72 1.368(10) . ?
C71 H71 0.9500 . ?
C72 C73 1.388(10) . ?
C72 H72 0.9500 . ?
C73 C74 1.393(9) . ?
C73 H73 0.9500 . ?
C74 H74 0.9500 . ?
C75 C80 1.381(8) . ?
C75 C76 1.395(8) . ?
C76 C77 1.374(9) . ?
C76 H76 0.9500 . ?
C77 C78 1.380(10) . ?
C77 H77 0.9500 . ?
C78 C79 1.384(10) . ?
C78 H78 0.9500 . ?
C79 C80 1.382(10) . ?
C79 H79 0.9500 . ?
C80 H80 0.9500 . ?
C81 C82 1.381(8) . ?
C81 C86 1.398(8) . ?
C82 C83 1.384(8) . ?
C82 H82 0.9500 . ?
C83 C84 1.390(8) . ?
C83 H83 0.9500 . ?
C84 C85 1.376(8) . ?
C85 C86 1.385(8) . ?
C85 H85 0.9500 . ?
C86 H86 0.9500 . ?
C87 C88 1.381(8) . ?
C87 C92 1.386(8) . ?
C88 C89 1.379(9) . ?
C88 H88 0.9500 . ?
C89 C90 1.376(10) . ?
C89 H89 0.9500 . ?
C90 C91 1.372(10) . ?
C90 H90 0.9500 . ?
C91 C92 1.389(9) . ?
C91 H91 0.9500 . ?
C92 H92 0.9500 . ?
C93 C98 1.388(8) . ?
C93 C94 1.404(8) . ?
C94 C95 1.382(8) . ?
C94 H94 0.9500 . ?
C95 C96 1.389(8) . ?
C95 H95 0.9500 . ?
C96 C97 1.373(9) . ?
C96 H96 0.9500 . ?
C97 C98 1.385(8) . ?
C97 H97 0.9500 . ?
C98 H98 0.9500 . ?
C99 C104 1.384(8) . ?
C99 C100 1.391(7) . ?
C100 C101 1.377(7) . ?
C100 H100 0.9500 . ?
C101 C102 1.400(7) . ?
C101 H101 0.9500 . ?
C102 C103 1.392(8) . ?
C103 C104 1.380(8) . ?
C103 H103 0.9500 . ?
C104 H104 0.9500 . ?
C105 C106 1.378(8) . ?
C105 C110 1.397(7) . ?
C106 C107 1.396(8) . ?
C106 H106 0.9500 . ?
C107 C108 1.364(9) . ?
C107 H107 0.9500 . ?
C108 C109 1.387(9) . ?
C108 H108 0.9500 . ?
C109 C110 1.384(8) . ?
C109 H109 0.9500 . ?
C110 H110 0.9500 . ?
C111 C112 1.391(8) . ?
C111 C116 1.394(8) . ?
C112 C113 1.390(9) . ?
C112 H112 0.9500 . ?
C113 C114 1.385(10) . ?
C113 H113 0.9500 . ?
C114 C115 1.385(10) . ?
C114 H114 0.9500 . ?
C115 C116 1.383(9) . ?
C115 H115 0.9500 . ?
C116 H116 0.9500 . ?
P7 F4 1.558(5) . ?
P7 F5 1.571(5) . ?
P7 F6 1.583(6) . ?
P7 F1 1.586(5) . ?
P7 F2 1.603(5) . ?
P7 F3 1.615(5) . ?
P8 F7 1.514(6) 2_655 ?
P8 F7 1.514(6) . ?
P8 F8 1.528(9) . ?
P8 F8 1.528(9) 2_655 ?
P8 F9 1.532(8) . ?
P8 F9 1.532(8) 2_655 ?
N2 C117 1.131(11) . ?
P9 F10 1.552(15) . ?
P9 F13 1.578(15) . ?
P9 F12 1.626(14) . ?
P9 F15 1.632(14) . ?
P9 F14 1.635(14) . ?
P9 F11 1.647(14) . ?
C117 C118 1.390(15) . ?
C118 H11A 0.9800 . ?
C118 H11B 0.9800 . ?
C118 H11C 0.9800 . ?
N3 C119 1.122(14) . ?
C119 C120 1.388(17) . ?
C120 H12A 0.9800 . ?
C120 H12B 0.9800 . ?
C120 H12C 0.9800 . ?
N4 C121 1.120(11) . ?
C121 C122 1.461(12) . ?
C122 H12D 0.9800 . ?
C122 H12E 0.9800 . ?
C122 H12F 0.9800 . ?
N5 C123 1.29(2) . ?
C123 C124 1.515(10) . ?
C124 H12G 0.9800 . ?
C124 H12H 0.9800 . ?
C124 H12I 0.9800 . ?
C125 C126 1.451(15) . ?
C125 H12J 0.9800 . ?
C125 H12K 0.9800 . ?
C125 H12L 0.9800 . ?
N7 C127 1.1896(3) . ?
C127 C128 1.4708(4) . ?
C128 H12M 0.9800 . ?
C128 H12N 0.9800 . ?
C128 H12O 0.9800 . ?
N8 C129 1.10392(17) . ?
C129 C130 1.5000 . ?
C130 H13A 0.9800 . ?
C130 H13B 0.9800 . ?
C130 H13C 0.9800 . ?
